data_1544061
loop_
_publ_author_name
'Haslinger, Simone'
'Laus, Gerhard'
'Wurst, Klaus'
'Schottenberger, Herwig'

_publ_section_title
;
 2-(2-Azabicyclo[3.2.1]octa-3,6-dien-2-yl)-1,3-dimethoxyimidazolium
 hexafluoridophosphate
;
_journal_coeditor_code HB4076
_journal_issue 9
_journal_name_full IUCrData
_journal_page_first x161410
_journal_paper_doi 10.1107/S2414314616014103
_journal_volume 1
_journal_year 2016
_chemical_formula_iupac 'C12 H16 N3 O2 +, P F6 -'
_chemical_formula_moiety 'C12 H16 N3 O2, F6 P'
_chemical_formula_sum 'C12 H16 F6 N3 O2 P'
_chemical_formula_weight 379.25
_chemical_name_systematic
;
2-(2-Azabicyclo[3.2.1]octa-3,6-dien-2-yl)-1,3-dimethoxyimidazolium
hexafluoridophosphate
;
_space_group_crystal_system triclinic
_space_group_IT_number 2
_space_group_name_Hall '-P 1'
_space_group_name_H-M_alt 'P -1'
_symmetry_space_group_name_Hall '-P 1'
_symmetry_space_group_name_H-M 'P -1'
_atom_sites_solution_hydrogens geom
_audit_creation_method SHELXL-2014/7
_cell_angle_alpha 86.873(3)
_cell_angle_beta 87.735(3)
_cell_angle_gamma 77.166(3)
_cell_formula_units_Z 2
_cell_length_a 7.4207(6)
_cell_length_b 8.8159(7)
_cell_length_c 12.5246(10)
_cell_measurement_reflns_used 4024
_cell_measurement_temperature 173(2)
_cell_measurement_theta_max 25.3
_cell_measurement_theta_min 2.8
_cell_volume 797.39(11)
_computing_cell_refinement
;
SAINT (Bruker, 2014)
;
_computing_data_collection
;
APEX2 (Bruker, 2014)
;
_computing_data_reduction
;
SAINT (Bruker, 2014)
;
_computing_molecular_graphics
;
ORTEP-3 for Windows (Farrugia, 2012)
;
_computing_publication_material
;
Mercury (Macrae <i>et al.</i>,  2006)
;
_computing_structure_refinement
;
SHELXL2014/7 (Sheldrick, 2015)
;
_computing_structure_solution
;
SHELXS2014/7 (Sheldrick, 2008)
;
_diffrn_ambient_temperature 173(2)
_diffrn_detector_area_resol_mean 10.4
_diffrn_measured_fraction_theta_full 0.995
_diffrn_measured_fraction_theta_max 0.995
_diffrn_measurement_device_type 'Bruker D8 QUEST PHOTON 100'
_diffrn_measurement_method '\f and \w scans'
_diffrn_radiation_monochromator 'multi layered optics'
_diffrn_radiation_type MoK\a
_diffrn_radiation_wavelength 0.71073
_diffrn_reflns_limit_h_max 8
_diffrn_reflns_limit_h_min -8
_diffrn_reflns_limit_k_max 10
_diffrn_reflns_limit_k_min -10
_diffrn_reflns_limit_l_max 14
_diffrn_reflns_limit_l_min 0
_diffrn_reflns_number 2774
_diffrn_reflns_theta_full 24.999
_diffrn_reflns_theta_max 24.999
_diffrn_reflns_theta_min 2.372
_exptl_absorpt_coefficient_mu 0.249
_exptl_absorpt_correction_T_max 0.862
_exptl_absorpt_correction_T_min 0.792
_exptl_absorpt_correction_type multi-scan
_exptl_absorpt_process_details
;
(DIFABS; Bruker, 2014)
;
_exptl_crystal_colour brown
_exptl_crystal_density_diffrn 1.580
_exptl_crystal_description prism
_exptl_crystal_F_000 388
_exptl_crystal_size_max 0.18
_exptl_crystal_size_mid 0.17
_exptl_crystal_size_min 0.09
_refine_diff_density_max 0.403
_refine_diff_density_min -0.305
_refine_ls_extinction_method none
_refine_ls_goodness_of_fit_ref 1.115
_refine_ls_hydrogen_treatment constr
_refine_ls_matrix_type full
_refine_ls_number_parameters 273
_refine_ls_number_reflns 2774
_refine_ls_number_restraints 0
_refine_ls_restrained_S_all 1.115
_refine_ls_R_factor_all 0.0627
_refine_ls_R_factor_gt 0.0538
_refine_ls_shift/su_max 0.000
_refine_ls_shift/su_mean 0.000
_refine_ls_structure_factor_coef Fsqd
_refine_ls_weighting_details 'w=1/[\s^2^(Fo^2^)+(0.0310P)^2^+0.8970P] where P=(Fo^2^+2Fc^2^)/3'
_refine_ls_weighting_scheme calc
_refine_ls_wR_factor_gt 0.1178
_refine_ls_wR_factor_ref 0.1239
_reflns_number_gt 2501
_reflns_number_total 2774
_reflns_threshold_expression 'I > 2\s(I)'
_cod_data_source_file hb4076sup1.cif
_cod_data_source_block I
_cod_database_code 1544061
_shelx_space_group_comment
;
The symmetry employed for this shelxl refinement is uniquely defined
by the following loop, which should always be used as a source of
symmetry information in preference to the above space-group names.
They are only intended as comments.
;
_shelx_estimated_absorpt_t_min 0.957
_shelx_estimated_absorpt_t_max 0.978

loop_
_space_group_symop_operation_xyz
'x, y, z'
'-x, -y, -z'

loop_
_atom_site_type_symbol
_atom_site_label
_atom_site_fract_x
_atom_site_fract_y
_atom_site_fract_z
_atom_site_U_iso_or_equiv
_atom_site_adp_type
_atom_site_calc_flag
_atom_site_occupancy
_atom_site_disorder_assembly
_atom_site_disorder_group
O O1 0.4239(4) 0.2863(3) 0.7117(3) 0.0505(8) Uani d 1 . .
O O2 1.0715(3) 0.2143(3) 0.6834(3) 0.0429(7) Uani d 1 . .
N N1 0.6012(4) 0.2657(4) 0.6683(3) 0.0417(8) Uani d 1 . .
N N2 0.8907(4) 0.2373(4) 0.6560(3) 0.0367(8) Uani d 1 . .
N N3 0.7628(4) 0.2455(4) 0.8350(2) 0.0372(8) Uani d 1 . .
C C1 0.7505(6) 0.2487(5) 0.7279(3) 0.0335(8) Uani d 1 . .
C C2 0.6461(7) 0.2612(5) 0.5602(4) 0.0513(11) Uani d 1 . .
H H2 0.5639 0.2666 0.5032 0.062 Uiso calc 1 . .
C C3 0.8300(7) 0.2476(5) 0.5526(3) 0.0470(11) Uani d 1 . .
H H3 0.9036 0.2454 0.4887 0.056 Uiso calc 1 . .
C C4 0.3311(7) 0.4469(5) 0.6979(5) 0.0724(16) Uani d 1 . .
H H4A 0.2053 0.4614 0.7287 0.109 Uiso calc 1 . .
H H4B 0.3989 0.5117 0.7342 0.109 Uiso calc 1 . .
H H4C 0.3256 0.4774 0.6215 0.109 Uiso calc 1 . .
C C5 1.1633(6) 0.0519(4) 0.6758(4) 0.0513(11) Uani d 1 . .
H H5A 1.2927 0.0374 0.6957 0.077 Uiso calc 1 . .
H H5B 1.1011 -0.0124 0.7244 0.077 Uiso calc 1 . .
H H5C 1.1583 0.0208 0.6022 0.077 Uiso calc 1 . .
C C6 0.6429(6) 0.1744(5) 0.9028(3) 0.0462(10) Uani d 1 . .
H H6 0.5642 0.1171 0.8733 0.055 Uiso calc 1 . .
C C7 0.6429(8) 0.1896(6) 1.0083(4) 0.0650(14) Uani d 1 . .
H H7 0.5667 0.1398 1.0544 0.078 Uiso calc 1 . .
C C8 0.7627(11) 0.2851(7) 1.0546(4) 0.0775(17) Uani d 1 . .
H H8 0.7280 0.3147 1.1298 0.093 Uiso calc 1 . .
C C9 0.9570(10) 0.1996(7) 1.0392(5) 0.0832(19) Uani d 1 . .
H H9 1.0245 0.1315 1.0923 0.100 Uiso calc 1 . .
C C10 1.0243(8) 0.2281(6) 0.9454(5) 0.0685(15) Uani d 1 . .
H H10 1.1462 0.1852 0.9198 0.082 Uiso calc 1 . .
C C11 0.8821(6) 0.3375(5) 0.8847(3) 0.0428(10) Uani d 1 . .
H H11 0.9348 0.4058 0.8315 0.051 Uiso calc 1 . .
C C12 0.7620(8) 0.4288(6) 0.9721(4) 0.0673(15) Uani d 1 . .
H H12A 0.6363 0.4779 0.9477 0.081 Uiso calc 1 . .
H H12B 0.8201 0.5082 1.0009 0.081 Uiso calc 1 . .
P P1 1.26751(15) 0.24411(11) 0.32028(8) 0.0327(2) Uani d 1 . .
F F1 1.2604(10) 0.1998(16) 0.4404(5) 0.095(5) Uani d 0.562(16) A 1
F F2 1.2768(14) 0.2929(17) 0.1975(5) 0.104(4) Uani d 0.562(16) A 1
F F3 1.2520(13) 0.4160(9) 0.3478(14) 0.115(5) Uani d 0.562(16) A 1
F F4 1.285(2) 0.0749(9) 0.2887(15) 0.137(7) Uani d 0.562(16) A 1
F F5 1.4859(13) 0.2220(13) 0.3286(9) 0.068(3) Uani d 0.562(16) A 1
F F6 1.0517(15) 0.2681(14) 0.3144(8) 0.066(3) Uani d 0.562(16) A 1
F F1A 1.201(3) 0.1183(18) 0.387(2) 0.205(11) Uani d 0.438(16) A 2
F F2A 1.315(2) 0.382(2) 0.258(2) 0.159(9) Uani d 0.438(16) A 2
F F3A 1.232(2) 0.341(2) 0.4227(13) 0.134(7) Uani d 0.438(16) A 2
F F4A 1.305(2) 0.139(3) 0.2291(15) 0.149(9) Uani d 0.438(16) A 2
F F5A 1.470(2) 0.177(3) 0.345(2) 0.184(11) Uani d 0.438(16) A 2
F F6A 1.067(2) 0.318(3) 0.2936(18) 0.135(8) Uani d 0.438(16) A 2

loop_
_atom_site_aniso_label
_atom_site_aniso_U_11
_atom_site_aniso_U_22
_atom_site_aniso_U_33
_atom_site_aniso_U_12
_atom_site_aniso_U_13
_atom_site_aniso_U_23
O1 0.0267(15) 0.0486(17) 0.078(2) -0.0131(13) -0.0037(14) 0.0034(15)
O2 0.0269(13) 0.0386(14) 0.0639(19) -0.0073(11) 0.0018(14) -0.0100(15)
N1 0.0323(17) 0.0449(18) 0.051(2) -0.0143(14) -0.0047(17) -0.0025(17)
N2 0.0301(17) 0.0390(17) 0.042(2) -0.0095(13) 0.0010(14) -0.0058(14)
N3 0.0345(19) 0.0411(19) 0.0392(17) -0.0147(14) 0.0014(14) -0.0049(15)
C1 0.0320(19) 0.0313(19) 0.0403(19) -0.0141(15) -0.0001(18) -0.0009(17)
C2 0.060(3) 0.055(3) 0.042(3) -0.017(2) -0.016(2) -0.005(2)
C3 0.060(3) 0.047(2) 0.037(2) -0.017(2) -0.001(2) -0.0073(19)
C4 0.047(3) 0.050(3) 0.121(5) -0.011(2) 0.010(3) -0.017(3)
C5 0.044(2) 0.035(2) 0.072(3) -0.0010(17) -0.001(2) -0.010(2)
C6 0.047(2) 0.047(2) 0.047(3) -0.017(2) 0.009(2) -0.003(2)
C7 0.087(4) 0.055(3) 0.057(3) -0.029(3) 0.021(3) -0.006(2)
C8 0.120(5) 0.078(4) 0.045(3) -0.041(4) 0.012(4) -0.023(3)
C9 0.124(6) 0.079(4) 0.058(4) -0.044(4) -0.029(4) 0.002(3)
C10 0.077(4) 0.059(3) 0.077(4) -0.025(3) -0.030(3) -0.005(3)
C11 0.048(2) 0.039(2) 0.046(2) -0.0162(18) 0.0029(19) -0.0122(18)
C12 0.093(4) 0.059(3) 0.055(3) -0.025(3) 0.014(3) -0.024(3)
P1 0.0377(5) 0.0274(4) 0.0329(5) -0.0070(3) -0.0026(5) -0.0024(5)
F1 0.080(5) 0.183(13) 0.025(3) -0.041(6) -0.002(3) 0.031(5)
F2 0.110(6) 0.161(12) 0.034(3) -0.025(6) 0.000(4) 0.028(5)
F3 0.099(6) 0.040(4) 0.210(15) -0.021(4) 0.032(8) -0.048(6)
F4 0.138(8) 0.028(4) 0.252(19) -0.028(4) 0.020(11) -0.052(6)
F5 0.040(4) 0.099(6) 0.068(5) -0.024(5) 0.001(3) -0.010(4)
F6 0.044(4) 0.099(7) 0.064(4) -0.028(4) 0.005(3) -0.028(5)
F1A 0.31(3) 0.088(9) 0.22(2) -0.074(12) 0.124(19) 0.038(11)
F2A 0.155(13) 0.109(12) 0.22(2) -0.067(10) -0.010(13) 0.107(14)
F3A 0.165(12) 0.127(15) 0.110(12) -0.009(10) 0.000(9) -0.101(11)
F4A 0.136(11) 0.19(2) 0.117(13) -0.003(14) -0.002(10) -0.141(14)
F5A 0.098(12) 0.169(16) 0.24(2) 0.101(11) -0.103(13) -0.121(14)
F6A 0.047(8) 0.133(14) 0.208(17) 0.017(8) -0.059(9) 0.014(11)

loop_
_atom_type_symbol
_atom_type_description
_atom_type_scat_dispersion_real
_atom_type_scat_dispersion_imag
_atom_type_scat_source
C C 0.0033 0.0016 'International Tables Vol C Tables 4.2.6.8 and 6.1.1.4'
H H 0.0000 0.0000 'International Tables Vol C Tables 4.2.6.8 and 6.1.1.4'
N N 0.0061 0.0033 'International Tables Vol C Tables 4.2.6.8 and 6.1.1.4'
O O 0.0106 0.0060 'International Tables Vol C Tables 4.2.6.8 and 6.1.1.4'
F F 0.0171 0.0103 'International Tables Vol C Tables 4.2.6.8 and 6.1.1.4'
P P 0.1023 0.0942 'International Tables Vol C Tables 4.2.6.8 and 6.1.1.4'

loop_
_geom_angle_atom_site_label_1
_geom_angle_atom_site_label_2
_geom_angle_atom_site_label_3
_geom_angle
N1 O1 C4 109.6(3)
N2 O2 C5 110.5(3)
C1 N1 O1 123.0(4)
C1 N1 C2 112.1(4)
O1 N1 C2 124.9(4)
C1 N2 O2 123.3(3)
C1 N2 C3 111.7(3)
O2 N2 C3 124.9(3)
C1 N3 C6 120.6(3)
C1 N3 C11 120.1(3)
C6 N3 C11 118.7(3)
N1 C1 N2 104.0(3)
N1 C1 N3 129.5(4)
N2 C1 N3 126.5(4)
C3 C2 N1 105.7(4)
C3 C2 H2 127.2
N1 C2 H2 127.2
C2 C3 N2 106.4(4)
C2 C3 H3 126.8
N2 C3 H3 126.8
O1 C4 H4A 109.5
O1 C4 H4B 109.5
H4A C4 H4B 109.5
O1 C4 H4C 109.5
H4A C4 H4C 109.5
H4B C4 H4C 109.5
O2 C5 H5A 109.5
O2 C5 H5B 109.5
H5A C5 H5B 109.5
O2 C5 H5C 109.5
H5A C5 H5C 109.5
H5B C5 H5C 109.5
C7 C6 N3 119.1(4)
C7 C6 H6 120.4
N3 C6 H6 120.4
C6 C7 C8 120.4(4)
C6 C7 H7 119.8
C8 C7 H7 119.8
C9 C8 C7 107.0(5)
C9 C8 C12 99.4(5)
C7 C8 C12 106.2(4)
C9 C8 H8 114.3
C7 C8 H8 114.3
C12 C8 H8 114.3
C10 C9 C8 112.4(6)
C10 C9 H9 123.8
C8 C9 H9 123.8
C9 C10 C11 109.0(6)
C9 C10 H10 125.5
C11 C10 H10 125.5
C10 C11 N3 108.0(4)
C10 C11 C12 103.2(4)
N3 C11 C12 106.1(4)
C10 C11 H11 113.0
N3 C11 H11 113.0
C12 C11 H11 113.0
C11 C12 C8 96.9(4)
C11 C12 H12A 112.4
C8 C12 H12A 112.4
C11 C12 H12B 112.4
C8 C12 H12B 112.4
H12A C12 H12B 109.9
F4A P1 F2A 95.0(11)
F4A P1 F1A 89.4(11)
F2A P1 F1A 173.8(11)
F4A P1 F5A 84.3(10)
F2A P1 F5A 91.4(12)
F1A P1 F5A 93.4(13)
F4A P1 F6A 96.4(10)
F2A P1 F6A 85.9(10)
F1A P1 F6A 89.3(11)
F5A P1 F6A 177.3(12)
F1 P1 F4 92.9(7)
F1 P1 F3 89.2(7)
F4 P1 F3 177.9(8)
F4A P1 F3A 174.9(11)
F2A P1 F3A 89.6(11)
F1A P1 F3A 86.2(9)
F5A P1 F3A 93.4(10)
F6A P1 F3A 86.1(10)
F1 P1 F6 91.1(5)
F4 P1 F6 88.4(7)
F3 P1 F6 92.1(5)
F1 P1 F2 178.7(7)
F4 P1 F2 88.3(7)
F3 P1 F2 89.6(7)
F6 P1 F2 89.5(5)
F1 P1 F5 88.0(5)
F4 P1 F5 92.6(7)
F3 P1 F5 87.0(5)
F6 P1 F5 178.7(5)
F2 P1 F5 91.3(5)

loop_
_geom_bond_atom_site_label_1
_geom_bond_atom_site_label_2
_geom_bond_distance
O1 N1 1.380(4)
O1 C4 1.435(5)
O2 N2 1.366(4)
O2 C5 1.449(4)
N1 C1 1.336(5)
N1 C2 1.382(6)
N2 C1 1.339(5)
N2 C3 1.379(5)
N3 C1 1.347(5)
N3 C6 1.426(5)
N3 C11 1.499(5)
C2 C3 1.343(6)
C2 H2 0.9500
C3 H3 0.9500
C4 H4A 0.9800
C4 H4B 0.9800
C4 H4C 0.9800
C5 H5A 0.9800
C5 H5B 0.9800
C5 H5C 0.9800
C6 C7 1.335(6)
C6 H6 0.9500
C7 C8 1.504(8)
C7 H7 0.9500
C8 C9 1.481(9)
C8 C12 1.590(8)
C8 H8 1.0000
C9 C10 1.293(9)
C9 H9 0.9500
C10 C11 1.467(7)
C10 H10 0.9500
C11 C12 1.529(6)
C11 H11 1.0000
C12 H12A 0.9900
C12 H12B 0.9900
P1 F4A 1.489(9)
P1 F2A 1.504(9)
P1 F1A 1.511(10)
P1 F5A 1.523(15)
P1 F6A 1.528(15)
P1 F1 1.535(5)
P1 F4 1.540(7)
P1 F3 1.550(7)
P1 F3A 1.562(9)
P1 F6 1.572(11)
P1 F2 1.577(6)
P1 F5 1.596(9)

loop_
_geom_hbond_atom_site_label_D
_geom_hbond_atom_site_label_H
_geom_hbond_atom_site_label_A
_geom_hbond_site_symmetry_A
_geom_hbond_distance_DH
_geom_hbond_distance_HA
_geom_hbond_distance_DA
_geom_hbond_angle_DHA
C2 H2 F5 1_455 0.95 2.36 3.242(12) 154
C2 H2 F5A 1_455 0.95 2.36 3.23(2) 153
C3 H3 F6 1_555 0.95 2.42 3.365(11) 171
C4 H4A F6A 2_666 0.98 2.49 3.21(2) 131
C4 H4B F2A 2_766 0.98 2.51 3.383(17) 148
C5 H5A F5 2_856 0.98 2.53 3.134(11) 120
C5 H5A F5A 2_856 0.98 2.34 3.02(2) 125

loop_
_geom_torsion_atom_site_label_1
_geom_torsion_atom_site_label_2
_geom_torsion_atom_site_label_3
_geom_torsion_atom_site_label_4
_geom_torsion
C4 O1 N1 C1 103.4(5)
C4 O1 N1 C2 -76.1(5)
C5 O2 N2 C1 99.9(4)
C5 O2 N2 C3 -78.3(5)
O1 N1 C1 N2 -178.0(3)
C2 N1 C1 N2 1.6(5)
O1 N1 C1 N3 1.0(7)
C2 N1 C1 N3 -179.4(4)
O2 N2 C1 N1 -178.2(3)
C3 N2 C1 N1 0.2(5)
O2 N2 C1 N3 2.7(6)
C3 N2 C1 N3 -178.9(4)
C6 N3 C1 N1 36.2(6)
C11 N3 C1 N1 -134.4(4)
C6 N3 C1 N2 -144.9(4)
C11 N3 C1 N2 44.4(6)
C1 N1 C2 C3 -2.7(5)
O1 N1 C2 C3 176.9(3)
N1 C2 C3 N2 2.6(4)
C1 N2 C3 C2 -1.8(5)
O2 N2 C3 C2 176.5(3)
C1 N3 C6 C7 -171.9(5)
C11 N3 C6 C7 -1.1(7)
N3 C6 C7 C8 2.1(8)
C6 C7 C8 C9 -69.0(7)
C6 C7 C8 C12 36.5(7)
C7 C8 C9 C10 84.2(6)
C12 C8 C9 C10 -26.1(6)
C8 C9 C10 C11 -0.1(7)
C9 C10 C11 N3 -84.2(5)
C9 C10 C11 C12 27.8(5)
C1 N3 C11 C10 -119.4(5)
C6 N3 C11 C10 69.8(5)
C1 N3 C11 C12 130.6(4)
C6 N3 C11 C12 -40.2(5)
C10 C11 C12 C8 -40.5(5)
N3 C11 C12 C8 72.9(5)
C9 C8 C12 C11 39.0(5)
C7 C8 C12 C11 -71.9(5)

_cod_database_fobs_code 1544061
